data_4135285
loop_
_publ_author_name
'Ni, Hangcheng'
'Lu, Zhenpin'
'Xie, Zuowei'

_publ_section_title
;
 Transition-Metal-Free Cross-Coupling Reaction of Iodocarboranes with
 Terminal Alkynes Enabled by UV Light: Synthesis of
 1-Alkynyl-<i>o</i>-Carboranes and Carborane-Fused Cyclics.
;
_journal_issue 43
_journal_name_full 'Journal of the American Chemical Society'
_journal_page_first 18661
_journal_page_last 18667
_journal_paper_doi 10.1021/jacs.0c08652
_journal_volume 142
_journal_year 2020
_chemical_formula_sum 'C15 H26 B10'
_chemical_formula_weight 314.46
_space_group_crystal_system triclinic
_space_group_IT_number 2
_space_group_name_Hall '-P 1'
_space_group_name_H-M_alt 'P -1'
_atom_sites_solution_hydrogens geom
_audit_creation_method SHELXL-2014/6
_cell_angle_alpha 65.4693(19)
_cell_angle_beta 75.0948(19)
_cell_angle_gamma 71.5823(19)
_cell_formula_units_Z 4
_cell_length_a 10.5403(5)
_cell_length_b 14.2010(5)
_cell_length_c 15.1636(6)
_cell_measurement_reflns_used 80
_cell_measurement_temperature 296(2)
_cell_measurement_theta_max 15
_cell_measurement_theta_min 15
_cell_volume 1938.09(14)
_computing_cell_refinement 'BRUKER KAPPA APEXII DUO DIFFRACTOMETER'
_computing_data_collection 'BRUKER KAPPA APEXII DUO DIFFRACTOMETER'
_computing_data_reduction 'BRUKER KAPPA APEXII DUO DIFFRACTOMETER'
_computing_molecular_graphics 'BRUKER SHELXTL'
_computing_publication_material 'BRUKER SHELXTL'
_computing_structure_refinement 'SHELXL-2014/6 (Sheldrick, 2014)'
_diffrn_ambient_temperature 296(2)
_diffrn_measured_fraction_theta_full 0.998
_diffrn_measured_fraction_theta_max 0.998
_diffrn_measurement_device_type 'BRUKER KAPPA APEXII DUO DIFFRACTOMETER'
_diffrn_measurement_method 'PHI & OMEGA SCAN'
_diffrn_radiation_type MoK\a
_diffrn_radiation_wavelength 0.71073
_diffrn_reflns_av_R_equivalents 0.0302
_diffrn_reflns_av_unetI/netI 0.0298
_diffrn_reflns_Laue_measured_fraction_full 0.998
_diffrn_reflns_Laue_measured_fraction_max 0.998
_diffrn_reflns_limit_h_max 11
_diffrn_reflns_limit_h_min -12
_diffrn_reflns_limit_k_max 17
_diffrn_reflns_limit_k_min -17
_diffrn_reflns_limit_l_max 18
_diffrn_reflns_limit_l_min -18
_diffrn_reflns_number 31529
_diffrn_reflns_point_group_measured_fraction_full 0.998
_diffrn_reflns_point_group_measured_fraction_max 0.998
_diffrn_reflns_theta_full 25.242
_diffrn_reflns_theta_max 25.249
_diffrn_reflns_theta_min 1.492
_exptl_absorpt_coefficient_mu 0.053
_exptl_absorpt_correction_T_max 0.7456
_exptl_absorpt_correction_T_min 0.6814
_exptl_absorpt_correction_type multi-scan
_exptl_crystal_colour colourless
_exptl_crystal_density_diffrn 1.078
_exptl_crystal_description block
_exptl_crystal_F_000 664
_exptl_crystal_size_max 0.400
_exptl_crystal_size_mid 0.300
_exptl_crystal_size_min 0.200
_refine_diff_density_max 0.868
_refine_diff_density_min -0.303
_refine_diff_density_rms 0.044
_refine_ls_extinction_method none
_refine_ls_goodness_of_fit_ref 1.028
_refine_ls_hydrogen_treatment constr
_refine_ls_matrix_type full
_refine_ls_number_parameters 489
_refine_ls_number_reflns 7009
_refine_ls_number_restraints 8
_refine_ls_restrained_S_all 1.033
_refine_ls_R_factor_all 0.1255
_refine_ls_R_factor_gt 0.0832
_refine_ls_shift/su_max 0.001
_refine_ls_shift/su_mean 0.000
_refine_ls_structure_factor_coef Fsqd
_refine_ls_weighting_details 'w=1/[\s^2^(Fo^2^)+(0.1586P)^2^+0.7144P] where P=(Fo^2^+2Fc^2^)/3'
_refine_ls_weighting_scheme calc
_refine_ls_wR_factor_gt 0.2500
_refine_ls_wR_factor_ref 0.2931
_reflns_Friedel_coverage 0.000
_reflns_number_gt 4231
_reflns_number_total 7009
_reflns_threshold_expression 'I > 2\s(I)'
_cod_data_source_file 5Ba.cif
_cod_data_source_block 5Ba
_cod_depositor_comments 'Adding full bibliography for 4135283--4135293.cif.'
_cod_original_cell_volume 1938.10(14)
_cod_database_code 4135285
_shelx_space_group_comment
;
The symmetry employed for this shelxl refinement is uniquely defined
by the following loop, which should always be used as a source of
symmetry information in preference to the above space-group names.
They are only intended as comments.
;
_shelx_estimated_absorpt_t_min 0.979
_shelx_estimated_absorpt_t_max 0.990
_shelxl_version_number 2014/6

loop_
_space_group_symop_operation_xyz
'x, y, z'
'-x, -y, -z'

loop_
_atom_site_label
_atom_site_type_symbol
_atom_site_fract_x
_atom_site_fract_y
_atom_site_fract_z
_atom_site_U_iso_or_equiv
_atom_site_adp_type
_atom_site_occupancy
_atom_site_site_symmetry_order
_atom_site_calc_flag
_atom_site_refinement_flags_posn
_atom_site_refinement_flags_adp
_atom_site_refinement_flags_occupancy
_atom_site_disorder_assembly
_atom_site_disorder_group
C1 C 1.0555(4) 0.2339(3) 0.1436(2) 0.0878(11) Uani 1 1 d . . . . .
C2 C 1.0204(4) 0.3176(3) 0.2014(3) 0.0963(11) Uani 1 1 d . . . . .
C11 C 0.9556(4) 0.2448(4) 0.0871(2) 0.1042(14) Uani 1 1 d . . . . .
H11A H 0.9769 0.2714 0.0192 0.125 Uiso 1 1 calc R U . . .
C12 C 0.8365(4) 0.2201(3) 0.1243(2) 0.0911(11) Uani 1 1 d . . . . .
C13 C 0.7494(5) 0.2319(4) 0.0522(3) 0.1229(17) Uani 1 1 d . . . . .
H13A H 0.6554 0.2595 0.0745 0.147 Uiso 1 1 calc R U . . .
H13B H 0.7751 0.2831 -0.0114 0.147 Uiso 1 1 calc R U . . .
C14 C 0.7630(6) 0.1309(5) 0.0421(3) 0.149(2) Uani 1 1 d D . . . .
H14A H 0.7399 0.0774 0.1050 0.178 Uiso 1 1 calc R U . A 1
H14B H 0.8544 0.1044 0.0144 0.178 Uiso 1 1 calc R U . A 1
C15 C 0.6598(11) 0.1597(6) -0.0294(7) 0.115(3) Uani 0.707(15) 1 d D . P B 1
H15A H 0.5701 0.1928 -0.0045 0.138 Uiso 0.707(15) 1 calc R U P B 1
H15B H 0.6878 0.2083 -0.0940 0.138 Uiso 0.707(15) 1 calc R U P B 1
C16 C 0.661(2) 0.0563(9) -0.0335(10) 0.196(7) Uani 0.707(15) 1 d D . P B 1
H16A H 0.5996 0.0686 -0.0763 0.294 Uiso 0.707(15) 1 calc R U P B 1
H16B H 0.7506 0.0246 -0.0579 0.294 Uiso 0.707(15) 1 calc R U P B 1
H16C H 0.6336 0.0092 0.0310 0.294 Uiso 0.707(15) 1 calc R U P B 1
C15' C 0.750(2) 0.097(2) -0.0395(14) 0.142(9) Uani 0.293(15) 1 d D . P B 2
H15C H 0.7810 0.1431 -0.1046 0.170 Uiso 0.293(15) 1 calc R U P B 2
H15D H 0.7962 0.0232 -0.0298 0.170 Uiso 0.293(15) 1 calc R U P B 2
C16' C 0.5980(18) 0.115(3) -0.0174(19) 0.144(11) Uani 0.293(15) 1 d D . P B 2
H16D H 0.5668 0.0974 -0.0618 0.215 Uiso 0.293(15) 1 calc R U P B 2
H16E H 0.5728 0.0696 0.0487 0.215 Uiso 0.293(15) 1 calc R U P B 2
H16F H 0.5578 0.1878 -0.0250 0.215 Uiso 0.293(15) 1 calc R U P B 2
C17 C 0.7881(3) 0.1776(2) 0.2308(2) 0.0692(8) Uani 1 1 d . . . . .
C18 C 0.6619(4) 0.1542(3) 0.2659(3) 0.0838(10) Uani 1 1 d . . . . .
H18A H 0.6071 0.1655 0.2215 0.101 Uiso 1 1 calc R U . . .
C19 C 0.6161(4) 0.1149(3) 0.3643(3) 0.0833(10) Uani 1 1 d . . . . .
H19A H 0.5318 0.0990 0.3858 0.100 Uiso 1 1 calc R U . . .
C20 C 0.6939(4) 0.0991(3) 0.4305(3) 0.0837(10) Uani 1 1 d . . . . .
H20A H 0.6628 0.0729 0.4973 0.100 Uiso 1 1 calc R U . . .
C21 C 0.8189(3) 0.1223(3) 0.3978(2) 0.0766(9) Uani 1 1 d . . . . .
H21A H 0.8718 0.1113 0.4433 0.092 Uiso 1 1 calc R U . . .
C22 C 0.8675(3) 0.1613(2) 0.2998(2) 0.0624(7) Uani 1 1 d . . . . .
C23 C 0.8927(5) 0.3970(4) 0.1879(5) 0.147(2) Uani 1 1 d . . . . .
H23A H 0.8816 0.4414 0.2241 0.221 Uiso 1 1 calc R U . . .
H23B H 0.8924 0.4400 0.1196 0.221 Uiso 1 1 calc R U . . .
H23C H 0.8197 0.3619 0.2112 0.221 Uiso 1 1 calc R U . . .
C31 C 0.7994(3) 0.6423(2) 0.39707(19) 0.0589(7) Uani 1 1 d . . . . .
C32 C 0.7753(3) 0.7731(2) 0.3734(2) 0.0664(8) Uani 1 1 d . . . . .
C41 C 0.7478(3) 0.5756(2) 0.4956(2) 0.0662(8) Uani 1 1 d . . . . .
H41A H 0.8112 0.5271 0.5360 0.079 Uiso 1 1 calc R U . . .
C42 C 0.6185(3) 0.5789(2) 0.53188(19) 0.0602(7) Uani 1 1 d . . . . .
C43 C 0.5874(4) 0.5049(3) 0.6359(2) 0.0817(10) Uani 1 1 d . . . . .
H43A H 0.5167 0.4727 0.6394 0.098 Uiso 1 1 calc R U . . .
H43B H 0.6674 0.4480 0.6537 0.098 Uiso 1 1 calc R U . . .
C44 C 0.5431(5) 0.5593(3) 0.7090(2) 0.1001(12) Uani 1 1 d D . . . .
H44A H 0.4655 0.6186 0.6913 0.120 Uiso 1 1 calc R U . C 1
H44B H 0.6156 0.5858 0.7118 0.120 Uiso 1 1 calc R U . C 1
C45 C 0.5060(14) 0.4731(8) 0.8087(5) 0.107(3) Uani 0.600(11) 1 d D . P D 1
H45A H 0.4298 0.4506 0.8058 0.129 Uiso 0.600(11) 1 calc R U P D 1
H45B H 0.5818 0.4115 0.8222 0.129 Uiso 0.600(11) 1 calc R U P D 1
C46 C 0.4705(10) 0.5163(7) 0.8889(5) 0.134(4) Uani 0.600(11) 1 d D . P D 1
H46A H 0.4477 0.4622 0.9503 0.200 Uiso 0.600(11) 1 calc R U P D 1
H46B H 0.5464 0.5377 0.8922 0.200 Uiso 0.600(11) 1 calc R U P D 1
H46C H 0.3947 0.5767 0.8758 0.200 Uiso 0.600(11) 1 calc R U P D 1
C45' C 0.550(2) 0.4979(14) 0.8197(7) 0.139(7) Uani 0.400(11) 1 d D . P D 2
H45C H 0.6361 0.4474 0.8316 0.167 Uiso 0.400(11) 1 calc R U P D 2
H45D H 0.5325 0.5459 0.8543 0.167 Uiso 0.400(11) 1 calc R U P D 2
C46' C 0.437(2) 0.4423(18) 0.8479(13) 0.189(10) Uani 0.400(11) 1 d D . P D 2
H46D H 0.4289 0.4001 0.9167 0.283 Uiso 0.400(11) 1 calc R U P D 2
H46E H 0.3531 0.4945 0.8337 0.283 Uiso 0.400(11) 1 calc R U P D 2
H46F H 0.4557 0.3970 0.8112 0.283 Uiso 0.400(11) 1 calc R U P D 2
C47 C 0.5067(3) 0.6512(2) 0.4761(2) 0.0599(7) Uani 1 1 d . . . . .
C48 C 0.3731(4) 0.6465(3) 0.5157(3) 0.0776(9) Uani 1 1 d . . . . .
H48A H 0.3543 0.5988 0.5789 0.093 Uiso 1 1 calc R U . . .
C49 C 0.2695(4) 0.7099(4) 0.4641(3) 0.0948(12) Uani 1 1 d . . . . .
H49A H 0.1814 0.7042 0.4922 0.114 Uiso 1 1 calc R U . . .
C50 C 0.2925(4) 0.7809(3) 0.3728(3) 0.0947(11) Uani 1 1 d . . . . .
H50A H 0.2207 0.8244 0.3385 0.114 Uiso 1 1 calc R U . . .
C51 C 0.4233(3) 0.7885(3) 0.3304(3) 0.0797(9) Uani 1 1 d . . . . .
H51A H 0.4387 0.8375 0.2674 0.096 Uiso 1 1 calc R U . . .
C52 C 0.5322(3) 0.7245(2) 0.37992(19) 0.0582(7) Uani 1 1 d . . . . .
C53 C 0.7071(4) 0.8132(3) 0.4558(2) 0.0877(11) Uani 1 1 d . . . . .
H53A H 0.6996 0.8884 0.4327 0.132 Uiso 1 1 calc R U . . .
H53B H 0.6185 0.7995 0.4784 0.132 Uiso 1 1 calc R U . . .
H53C H 0.7596 0.7771 0.5087 0.132 Uiso 1 1 calc R U . . .
B3 B 1.0070(4) 0.1872(3) 0.2664(2) 0.0708(10) Uani 1 1 d . . . . .
B4 B 1.1417(4) 0.1155(4) 0.2076(3) 0.0902(12) Uani 1 1 d . . . . .
H4 H 1.1347 0.0402 0.2066 0.108 Uiso 1 1 calc R U . . .
B5 B 1.2246(5) 0.2019(5) 0.1074(3) 0.1005(15) Uani 1 1 d . . . . .
H5 H 1.2711 0.1842 0.0406 0.121 Uiso 1 1 calc R U . . .
B6 B 1.1442(5) 0.3316(5) 0.1028(3) 0.1078(17) Uani 1 1 d . . . . .
H6 H 1.1362 0.3999 0.0330 0.129 Uiso 1 1 calc R U . . .
B7 B 1.0791(4) 0.2544(4) 0.3099(3) 0.0928(14) Uani 1 1 d . . . . .
H7 H 1.0301 0.2720 0.3765 0.111 Uiso 1 1 calc R U . . .
B8 B 1.1611(4) 0.1250(4) 0.3135(3) 0.0931(14) Uani 1 1 d . . . . .
H8 H 1.1680 0.0563 0.3831 0.112 Uiso 1 1 calc R U . . .
B9 B 1.2950(5) 0.1350(4) 0.2142(3) 0.0989(14) Uani 1 1 d . . . . .
H9 H 1.3899 0.0730 0.2184 0.119 Uiso 1 1 calc R U . . .
B10 B 1.2944(5) 0.2692(4) 0.1497(3) 0.0944(13) Uani 1 1 d . . . . .
H10 H 1.3878 0.2959 0.1112 0.113 Uiso 1 1 calc R U . . .
B11 B 1.1629(5) 0.3434(4) 0.2084(4) 0.1049(15) Uani 1 1 d . . . . .
H11 H 1.1685 0.4193 0.2087 0.126 Uiso 1 1 calc R U . . .
B12 B 1.2557(4) 0.2209(5) 0.2786(3) 0.1012(15) Uani 1 1 d . . . . .
H12 H 1.3238 0.2153 0.3256 0.121 Uiso 1 1 calc R U . . .
B33 B 0.6772(3) 0.7299(2) 0.3289(2) 0.0576(8) Uani 1 1 d . . . . .
B34 B 0.7898(4) 0.6222(3) 0.2966(2) 0.0661(9) Uani 1 1 d . . . . .
H34 H 0.7539 0.5564 0.2988 0.079 Uiso 1 1 calc R U . . .
B35 B 0.9459(4) 0.5990(3) 0.3313(3) 0.0782(11) Uani 1 1 d . . . . .
H35 H 1.0113 0.5181 0.3567 0.094 Uiso 1 1 calc R U . . .
B36 B 0.9348(4) 0.6926(4) 0.3827(3) 0.0832(11) Uani 1 1 d . . . . .
H36 H 0.9909 0.6734 0.4423 0.100 Uiso 1 1 calc R U . . .
B37 B 0.7422(4) 0.8438(3) 0.2578(3) 0.0755(10) Uani 1 1 d . . . . .
H37 H 0.6743 0.9238 0.2349 0.091 Uiso 1 1 calc R U . . .
B38 B 0.7548(4) 0.7491(3) 0.2063(2) 0.0773(11) Uani 1 1 d . . . . .
H38 H 0.6955 0.7674 0.1487 0.093 Uiso 1 1 calc R U . . .
B39 B 0.9207(4) 0.6690(3) 0.2082(3) 0.0831(11) Uani 1 1 d . . . . .
H39 H 0.9709 0.6351 0.1512 0.100 Uiso 1 1 calc R U . . .
B40 B 1.0127(5) 0.7113(4) 0.2616(3) 0.0949(13) Uani 1 1 d . . . . .
H40 H 1.1223 0.7045 0.2405 0.114 Uiso 1 1 calc R U . . .
B41 B 0.9032(5) 0.8203(4) 0.2903(3) 0.0912(13) Uani 1 1 d . . . . .
H41 H 0.9410 0.8853 0.2878 0.109 Uiso 1 1 calc R U . . .
B42 B 0.8930(4) 0.8054(3) 0.1827(3) 0.0904(13) Uani 1 1 d . . . . .
H42 H 0.9241 0.8608 0.1095 0.108 Uiso 1 1 calc R U . . .

loop_
_atom_site_aniso_label
_atom_site_aniso_U_11
_atom_site_aniso_U_22
_atom_site_aniso_U_33
_atom_site_aniso_U_23
_atom_site_aniso_U_13
_atom_site_aniso_U_12
C1 0.091(3) 0.127(3) 0.0527(17) -0.0225(18) -0.0094(16) -0.050(2)
C2 0.074(2) 0.094(3) 0.115(3) -0.030(2) -0.018(2) -0.021(2)
C11 0.110(3) 0.156(4) 0.0537(18) -0.014(2) -0.0220(19) -0.066(3)
C12 0.105(3) 0.113(3) 0.0643(19) -0.0174(18) -0.0295(19) -0.044(2)
C13 0.134(4) 0.165(4) 0.072(2) 0.001(3) -0.044(2) -0.074(3)
C14 0.200(6) 0.203(6) 0.105(3) -0.058(4) -0.021(3) -0.128(5)
C15 0.109(8) 0.149(7) 0.112(5) -0.052(5) -0.032(5) -0.043(5)
C16 0.28(2) 0.185(11) 0.191(11) -0.103(9) -0.118(12) -0.028(11)
C15' 0.15(2) 0.19(2) 0.142(16) -0.095(16) -0.008(14) -0.08(2)
C16' 0.094(14) 0.22(3) 0.152(17) -0.10(2) -0.007(12) -0.059(17)
C17 0.071(2) 0.0740(19) 0.0662(18) -0.0216(15) -0.0196(15) -0.0204(16)
C18 0.081(2) 0.093(2) 0.085(2) -0.0270(19) -0.0231(19) -0.0300(19)
C19 0.065(2) 0.082(2) 0.097(3) -0.0293(19) -0.0079(19) -0.0184(17)
C20 0.073(2) 0.095(2) 0.073(2) -0.0263(18) 0.0000(17) -0.0209(19)
C21 0.072(2) 0.096(2) 0.0586(17) -0.0258(16) -0.0085(15) -0.0190(18)
C22 0.0620(18) 0.0663(17) 0.0572(15) -0.0219(13) -0.0123(13) -0.0107(14)
C23 0.117(4) 0.099(3) 0.217(6) -0.068(4) -0.015(4) -0.007(3)
C31 0.0611(18) 0.0583(16) 0.0526(14) -0.0134(12) -0.0105(12) -0.0159(13)
C32 0.073(2) 0.0679(18) 0.0637(17) -0.0250(14) 0.0002(14) -0.0309(15)
C41 0.078(2) 0.0612(17) 0.0518(15) -0.0091(13) -0.0173(14) -0.0165(15)
C42 0.073(2) 0.0574(16) 0.0510(14) -0.0176(12) -0.0036(14) -0.0236(14)
C43 0.107(3) 0.071(2) 0.0570(17) -0.0112(15) -0.0004(16) -0.0334(18)
C44 0.135(3) 0.105(3) 0.0584(19) -0.0233(18) -0.005(2) -0.043(2)
C45 0.149(9) 0.125(7) 0.054(4) -0.016(4) 0.001(4) -0.076(6)
C46 0.168(9) 0.148(8) 0.078(5) -0.033(5) -0.008(5) -0.047(6)
C45' 0.21(2) 0.172(14) 0.075(8) -0.070(8) 0.029(9) -0.102(13)
C46' 0.188(19) 0.24(2) 0.106(12) -0.001(13) -0.015(11) -0.099(16)
C47 0.0635(18) 0.0645(17) 0.0613(16) -0.0305(14) -0.0012(13) -0.0237(14)
C48 0.073(2) 0.090(2) 0.081(2) -0.0408(18) 0.0099(18) -0.0364(19)
C49 0.061(2) 0.118(3) 0.124(3) -0.068(3) 0.005(2) -0.028(2)
C50 0.061(2) 0.107(3) 0.120(3) -0.050(3) -0.024(2) -0.006(2)
C51 0.073(2) 0.079(2) 0.080(2) -0.0218(17) -0.0220(17) -0.0093(17)
C52 0.0618(18) 0.0560(15) 0.0594(15) -0.0232(13) -0.0095(13) -0.0139(13)
C53 0.111(3) 0.090(2) 0.085(2) -0.0487(19) 0.0019(19) -0.044(2)
B3 0.073(2) 0.093(3) 0.0491(17) -0.0229(17) -0.0125(16) -0.024(2)
B4 0.075(3) 0.118(3) 0.075(2) -0.038(2) 0.002(2) -0.025(2)
B5 0.089(3) 0.150(4) 0.069(2) -0.047(3) 0.015(2) -0.050(3)
B6 0.094(3) 0.133(4) 0.084(3) -0.002(3) -0.014(2) -0.061(3)
B7 0.066(3) 0.156(4) 0.087(3) -0.071(3) -0.001(2) -0.036(3)
B8 0.069(3) 0.129(4) 0.062(2) -0.016(2) -0.0140(18) -0.021(2)
B9 0.070(3) 0.119(4) 0.096(3) -0.039(3) -0.002(2) -0.016(2)
B10 0.074(3) 0.128(4) 0.083(3) -0.036(3) 0.000(2) -0.038(3)
B11 0.080(3) 0.111(4) 0.138(4) -0.056(3) -0.006(3) -0.035(3)
B12 0.065(3) 0.173(5) 0.083(3) -0.059(3) -0.009(2) -0.035(3)
B33 0.068(2) 0.0554(17) 0.0454(15) -0.0127(13) -0.0100(14) -0.0163(15)
B34 0.077(2) 0.066(2) 0.0544(17) -0.0247(15) -0.0058(16) -0.0143(17)
B35 0.062(2) 0.076(2) 0.077(2) -0.0197(19) -0.0016(18) -0.0087(18)
B36 0.067(2) 0.098(3) 0.089(3) -0.026(2) -0.012(2) -0.035(2)
B37 0.086(3) 0.058(2) 0.063(2) -0.0076(16) 0.0022(18) -0.0228(18)
B38 0.091(3) 0.085(3) 0.0455(17) -0.0161(17) -0.0057(17) -0.022(2)
B39 0.084(3) 0.085(3) 0.067(2) -0.0283(19) 0.0113(19) -0.019(2)
B40 0.071(3) 0.105(3) 0.094(3) -0.026(2) 0.012(2) -0.034(2)
B41 0.094(3) 0.087(3) 0.097(3) -0.029(2) 0.011(2) -0.053(2)
B42 0.093(3) 0.083(3) 0.069(2) -0.013(2) 0.018(2) -0.031(2)

loop_
_atom_type_symbol
_atom_type_description
_atom_type_scat_dispersion_real
_atom_type_scat_dispersion_imag
_atom_type_scat_source
C C 0.0033 0.0016 'International Tables Vol C Tables 4.2.6.8 and 6.1.1.4'
H H 0.0000 0.0000 'International Tables Vol C Tables 4.2.6.8 and 6.1.1.4'
B B 0.0013 0.0007 'International Tables Vol C Tables 4.2.6.8 and 6.1.1.4'

loop_
_geom_angle_atom_site_label_1
_geom_angle_atom_site_label_2
_geom_angle_atom_site_label_3
_geom_angle
_geom_angle_site_symmetry_1
_geom_angle_site_symmetry_3
_geom_angle_publ_flag
C11 C1 C2 117.5(4) . . ?
C11 C1 B4 121.2(4) . . ?
C2 C1 B4 110.8(3) . . ?
C11 C1 B3 114.0(3) . . ?
C2 C1 B3 62.3(2) . . ?
B4 C1 B3 62.8(2) . . ?
C11 C1 B5 123.3(3) . . ?
C2 C1 B5 109.6(3) . . ?
B4 C1 B5 62.6(3) . . ?
B3 C1 B5 114.8(3) . . ?
C11 C1 B6 119.1(3) . . ?
C2 C1 B6 60.3(3) . . ?
B4 C1 B6 112.8(3) . . ?
B3 C1 B6 114.2(3) . . ?
B5 C1 B6 61.3(3) . . ?
C23 C2 C1 115.8(4) . . ?
C23 C2 B7 123.0(4) . . ?
C1 C2 B7 109.9(3) . . ?
C23 C2 B11 123.2(4) . . ?
C1 C2 B11 111.1(3) . . ?
B7 C2 B11 63.3(3) . . ?
C23 C2 B6 116.8(4) . . ?
C1 C2 B6 62.0(3) . . ?
B7 C2 B6 113.7(3) . . ?
B11 C2 B6 61.8(3) . . ?
C23 C2 B3 115.3(3) . . ?
C1 C2 B3 59.9(2) . . ?
B7 C2 B3 62.7(2) . . ?
B11 C2 B3 114.9(3) . . ?
B6 C2 B3 113.6(3) . . ?
C12 C11 C1 125.5(3) . . ?
C11 C12 C17 123.5(3) . . ?
C11 C12 C13 117.3(3) . . ?
C17 C12 C13 119.1(3) . . ?
C14 C13 C12 112.5(4) . . ?
C13 C14 C15' 135.9(12) . . ?
C13 C14 C15 104.0(5) . . ?
C16 C15 C14 105.4(8) . . ?
C16' C15' C14 95.3(16) . . ?
C18 C17 C22 117.7(3) . . ?
C18 C17 C12 121.2(3) . . ?
C22 C17 C12 121.0(3) . . ?
C19 C18 C17 121.7(3) . . ?
C20 C19 C18 120.1(3) . . ?
C19 C20 C21 119.5(3) . . ?
C22 C21 C20 121.7(3) . . ?
C21 C22 C17 119.3(3) . . ?
C21 C22 B3 120.0(3) . . ?
C17 C22 B3 120.7(3) . . ?
C41 C31 C32 117.7(2) . . ?
C41 C31 B34 120.9(2) . . ?
C32 C31 B34 110.9(2) . . ?
C41 C31 B33 114.3(2) . . ?
C32 C31 B33 61.66(18) . . ?
B34 C31 B33 63.28(18) . . ?
C41 C31 B35 123.1(2) . . ?
C32 C31 B35 110.0(2) . . ?
B34 C31 B35 62.0(2) . . ?
B33 C31 B35 114.6(2) . . ?
C41 C31 B36 118.9(2) . . ?
C32 C31 B36 60.3(2) . . ?
B34 C31 B36 113.2(2) . . ?
B33 C31 B36 113.9(2) . . ?
B35 C31 B36 62.2(2) . . ?
C53 C32 C31 117.9(2) . . ?
C53 C32 B37 121.9(3) . . ?
C31 C32 B37 109.4(2) . . ?
C53 C32 B41 122.2(3) . . ?
C31 C32 B41 110.1(2) . . ?
B37 C32 B41 63.7(2) . . ?
C53 C32 B36 116.9(3) . . ?
C31 C32 B36 60.8(2) . . ?
B37 C32 B36 114.7(3) . . ?
B41 C32 B36 62.5(2) . . ?
C53 C32 B33 116.9(3) . . ?
C31 C32 B33 59.50(17) . . ?
B37 C32 B33 62.23(19) . . ?
B41 C32 B33 114.2(2) . . ?
B36 C32 B33 112.4(2) . . ?
C42 C41 C31 125.5(3) . . ?
C41 C42 C47 123.4(2) . . ?
C41 C42 C43 116.9(3) . . ?
C47 C42 C43 119.8(3) . . ?
C44 C43 C42 113.5(3) . . ?
C43 C44 C45' 122.7(8) . . ?
C43 C44 C45 105.6(4) . . ?
C46 C45 C44 110.3(7) . . ?
C46' C45' C44 100.4(11) . . ?
C48 C47 C52 117.9(3) . . ?
C48 C47 C42 120.8(3) . . ?
C52 C47 C42 121.2(3) . . ?
C49 C48 C47 121.6(3) . . ?
C50 C49 C48 120.9(3) . . ?
C49 C50 C51 119.6(4) . . ?
C50 C51 C52 121.4(3) . . ?
C51 C52 C47 118.5(3) . . ?
C51 C52 B33 120.3(3) . . ?
C47 C52 B33 121.1(2) . . ?
C22 B3 C1 115.3(3) . . ?
C22 B3 C2 120.1(3) . . ?
C1 B3 C2 57.8(2) . . ?
C22 B3 B4 121.8(3) . . ?
C1 B3 B4 57.4(2) . . ?
C2 B3 B4 103.1(3) . . ?
C22 B3 B8 132.7(3) . . ?
C1 B3 B8 103.5(3) . . ?
C2 B3 B8 102.8(3) . . ?
B4 B3 B8 59.4(2) . . ?
C22 B3 B7 129.0(3) . . ?
C1 B3 B7 104.0(3) . . ?
C2 B3 B7 57.4(2) . . ?
B4 B3 B7 106.2(3) . . ?
B8 B3 B7 59.3(3) . . ?
C1 B4 B8 106.3(3) . . ?
C1 B4 B5 60.0(3) . . ?
B8 B4 B5 108.6(4) . . ?
C1 B4 B3 59.7(2) . . ?
B8 B4 B3 60.8(2) . . ?
B5 B4 B3 110.2(4) . . ?
C1 B4 B9 105.7(3) . . ?
B8 B4 B9 60.9(3) . . ?
B5 B4 B9 59.0(3) . . ?
B3 B4 B9 109.9(3) . . ?
C1 B5 B9 105.3(3) . . ?
C1 B5 B4 57.5(2) . . ?
B9 B5 B4 61.0(3) . . ?
C1 B5 B6 60.3(3) . . ?
B9 B5 B6 107.6(3) . . ?
B4 B5 B6 107.8(3) . . ?
C1 B5 B10 105.8(3) . . ?
B9 B5 B10 60.2(3) . . ?
B4 B5 B10 108.7(3) . . ?
B6 B5 B10 59.1(3) . . ?
C2 B6 B10 105.8(3) . . ?
C2 B6 C1 57.7(2) . . ?
B10 B6 C1 105.5(4) . . ?
C2 B6 B11 58.9(3) . . ?
B10 B6 B11 60.5(3) . . ?
C1 B6 B11 105.3(3) . . ?
C2 B6 B5 105.1(3) . . ?
B10 B6 B5 60.5(3) . . ?
C1 B6 B5 58.4(3) . . ?
B11 B6 B5 108.5(4) . . ?
C2 B7 B8 105.2(3) . . ?
C2 B7 B12 104.5(3) . . ?
B8 B7 B12 60.4(3) . . ?
C2 B7 B11 58.6(3) . . ?
B8 B7 B11 107.7(3) . . ?
B12 B7 B11 59.2(3) . . ?
C2 B7 B3 59.9(2) . . ?
B8 B7 B3 59.8(2) . . ?
B12 B7 B3 108.7(3) . . ?
B11 B7 B3 108.9(3) . . ?
B4 B8 B7 107.8(3) . . ?
B4 B8 B3 59.9(2) . . ?
B7 B8 B3 60.9(2) . . ?
B4 B8 B12 107.7(3) . . ?
B7 B8 B12 60.0(3) . . ?
B3 B8 B12 109.1(3) . . ?
B4 B8 B9 60.2(3) . . ?
B7 B8 B9 107.5(3) . . ?
B3 B8 B9 108.6(3) . . ?
B12 B8 B9 59.4(3) . . ?
B5 B9 B10 60.6(3) . . ?
B5 B9 B12 108.8(4) . . ?
B10 B9 B12 60.6(3) . . ?
B5 B9 B4 59.9(3) . . ?
B10 B9 B4 108.1(3) . . ?
B12 B9 B4 107.2(3) . . ?
B5 B9 B8 107.7(3) . . ?
B10 B9 B8 108.6(4) . . ?
B12 B9 B8 60.1(3) . . ?
B4 B9 B8 58.9(2) . . ?
B6 B10 B9 107.8(3) . . ?
B6 B10 B11 60.4(3) . . ?
B9 B10 B11 107.9(3) . . ?
B6 B10 B5 60.4(3) . . ?
B9 B10 B5 59.2(3) . . ?
B11 B10 B5 108.3(3) . . ?
B6 B10 B12 107.7(3) . . ?
B9 B10 B12 60.0(3) . . ?
B11 B10 B12 59.6(3) . . ?
B5 B10 B12 107.2(3) . . ?
C2 B11 B10 105.2(4) . . ?
C2 B11 B6 59.3(3) . . ?
B10 B11 B6 59.2(3) . . ?
C2 B11 B12 104.8(3) . . ?
B10 B11 B12 60.7(3) . . ?
B6 B11 B12 107.7(4) . . ?
C2 B11 B7 58.2(2) . . ?
B10 B11 B7 108.4(4) . . ?
B6 B11 B7 107.6(3) . . ?
B12 B11 B7 60.0(3) . . ?
B11 B12 B9 107.5(3) . . ?
B11 B12 B7 60.8(3) . . ?
B9 B12 B7 108.0(3) . . ?
B11 B12 B10 59.7(3) . . ?
B9 B12 B10 59.4(3) . . ?
B7 B12 B10 108.2(3) . . ?
B11 B12 B8 108.2(3) . . ?
B9 B12 B8 60.4(3) . . ?
B7 B12 B8 59.6(3) . . ?
B10 B12 B8 107.9(3) . . ?
C52 B33 C31 114.6(2) . . ?
C52 B33 C32 119.5(2) . . ?
C31 B33 C32 58.84(17) . . ?
C52 B33 B37 128.5(3) . . ?
C31 B33 B37 105.1(2) . . ?
C32 B33 B37 57.52(19) . . ?
C52 B33 B38 132.0(3) . . ?
C31 B33 B38 104.3(2) . . ?
C32 B33 B38 104.1(2) . . ?
B37 B33 B38 60.2(2) . . ?
C52 B33 B34 121.1(2) . . ?
C31 B33 B34 58.28(18) . . ?
C32 B33 B34 104.8(2) . . ?
B37 B33 B34 107.0(2) . . ?
B38 B33 B34 58.96(19) . . ?
C31 B34 B39 105.7(3) . . ?
C31 B34 B38 105.5(2) . . ?
B39 B34 B38 60.6(2) . . ?
C31 B34 B35 59.0(2) . . ?
B39 B34 B35 60.5(2) . . ?
B38 B34 B35 109.1(3) . . ?
C31 B34 B33 58.44(17) . . ?
B39 B34 B33 108.7(3) . . ?
B38 B34 B33 60.31(19) . . ?
B35 B34 B33 108.1(3) . . ?
C31 B35 B34 58.94(19) . . ?
C31 B35 B40 105.8(3) . . ?
B34 B35 B40 108.5(3) . . ?
C31 B35 B39 104.9(3) . . ?
B34 B35 B39 59.6(2) . . ?
B40 B35 B39 60.5(3) . . ?
C31 B35 B36 59.5(2) . . ?
B34 B35 B36 108.6(3) . . ?
B40 B35 B36 59.8(2) . . ?
B39 B35 B36 107.9(3) . . ?
C32 B36 C31 58.89(18) . . ?
C32 B36 B40 105.2(3) . . ?
C31 B36 B40 105.0(3) . . ?
C32 B36 B35 105.7(3) . . ?
C31 B36 B35 58.3(2) . . ?
B40 B36 B35 59.9(2) . . ?
C32 B36 B41 58.1(2) . . ?
C31 B36 B41 105.2(3) . . ?
B40 B36 B41 60.0(3) . . ?
B35 B36 B41 107.6(3) . . ?
C32 B37 B33 60.25(17) . . ?
C32 B37 B38 106.1(2) . . ?
B33 B37 B38 60.06(19) . . ?
C32 B37 B42 104.8(3) . . ?
B33 B37 B42 107.9(3) . . ?
B38 B37 B42 59.7(2) . . ?
C32 B37 B41 58.3(2) . . ?
B33 B37 B41 108.2(3) . . ?
B38 B37 B41 107.3(3) . . ?
B42 B37 B41 59.4(3) . . ?
B34 B38 B39 59.5(2) . . ?
B34 B38 B42 107.5(3) . . ?
B39 B38 B42 59.5(2) . . ?
B34 B38 B33 60.73(18) . . ?
B39 B38 B33 108.2(3) . . ?
B42 B38 B33 108.1(3) . . ?
B34 B38 B37 108.1(2) . . ?
B39 B38 B37 107.7(3) . . ?
B42 B38 B37 60.2(2) . . ?
B33 B38 B37 59.77(19) . . ?
B34 B39 B42 108.5(3) . . ?
B34 B39 B35 59.9(2) . . ?
B42 B39 B35 108.5(3) . . ?
B34 B39 B38 59.9(2) . . ?
B42 B39 B38 60.4(2) . . ?
B35 B39 B38 108.0(3) . . ?
B34 B39 B40 108.1(3) . . ?
B42 B39 B40 61.0(3) . . ?
B35 B39 B40 59.7(2) . . ?
B38 B39 B40 109.1(3) . . ?
B36 B40 B35 60.3(2) . . ?
B36 B40 B41 60.3(3) . . ?
B35 B40 B41 108.1(3) . . ?
B36 B40 B39 107.8(3) . . ?
B35 B40 B39 59.8(2) . . ?
B41 B40 B39 107.1(3) . . ?
B36 B40 B42 107.6(3) . . ?
B35 B40 B42 107.0(3) . . ?
B41 B40 B42 59.6(3) . . ?
B39 B40 B42 59.0(3) . . ?
C32 B41 B40 106.0(3) . . ?
C32 B41 B42 105.3(3) . . ?
B40 B41 B42 61.0(3) . . ?
C32 B41 B36 59.4(2) . . ?
B40 B41 B36 59.7(3) . . ?
B42 B41 B36 108.2(3) . . ?
C32 B41 B37 58.0(2) . . ?
B40 B41 B37 108.8(3) . . ?
B42 B41 B37 60.2(2) . . ?
B36 B41 B37 107.5(3) . . ?
B39 B42 B41 107.7(3) . . ?
B39 B42 B38 60.0(2) . . ?
B41 B42 B38 108.3(3) . . ?
B39 B42 B37 108.0(3) . . ?
B41 B42 B37 60.4(2) . . ?
B38 B42 B37 60.1(2) . . ?
B39 B42 B40 60.0(3) . . ?
B41 B42 B40 59.4(3) . . ?
B38 B42 B40 108.0(3) . . ?
B37 B42 B40 107.7(3) . . ?

loop_
_geom_bond_atom_site_label_1
_geom_bond_atom_site_label_2
_geom_bond_distance
_geom_bond_site_symmetry_2
_geom_bond_publ_flag
C1 C11 1.456(5) . ?
C1 C2 1.654(6) . ?
C1 B4 1.652(6) . ?
C1 B3 1.693(4) . ?
C1 B5 1.696(6) . ?
C1 B6 1.729(6) . ?
C2 C23 1.455(6) . ?
C2 B7 1.685(6) . ?
C2 B11 1.692(6) . ?
C2 B6 1.701(6) . ?
C2 B3 1.731(6) . ?
C11 C12 1.330(5) . ?
C12 C17 1.482(4) . ?
C12 C13 1.527(5) . ?
C13 C14 1.464(7) . ?
C14 C15' 1.549(9) . ?
C14 C15 1.575(7) . ?
C15 C16 1.492(8) . ?
C15' C16' 1.516(10) . ?
C17 C18 1.390(4) . ?
C17 C22 1.405(4) . ?
C18 C19 1.370(5) . ?
C19 C20 1.360(5) . ?
C20 C21 1.376(5) . ?
C21 C22 1.372(4) . ?
C22 B3 1.536(5) . ?
C31 C41 1.469(4) . ?
C31 C32 1.685(4) . ?
C31 B34 1.694(4) . ?
C31 B33 1.697(4) . ?
C31 B35 1.696(5) . ?
C31 B36 1.718(5) . ?
C32 C53 1.507(4) . ?
C32 B37 1.684(5) . ?
C32 B41 1.688(5) . ?
C32 B36 1.710(5) . ?
C32 B33 1.733(4) . ?
C41 C42 1.326(4) . ?
C42 C47 1.478(4) . ?
C42 C43 1.509(4) . ?
C43 C44 1.502(5) . ?
C44 C45' 1.547(9) . ?
C44 C45 1.549(7) . ?
C45 C46 1.496(8) . ?
C45' C46' 1.510(10) . ?
C47 C48 1.393(4) . ?
C47 C52 1.413(4) . ?
C48 C49 1.360(5) . ?
C49 C50 1.347(6) . ?
C50 C51 1.380(5) . ?
C51 C52 1.387(4) . ?
C52 B33 1.536(4) . ?
B3 B4 1.743(6) . ?
B3 B8 1.759(6) . ?
B3 B7 1.777(6) . ?
B4 B8 1.735(6) . ?
B4 B5 1.739(6) . ?
B4 B9 1.758(7) . ?
B5 B9 1.723(7) . ?
B5 B6 1.746(8) . ?
B5 B10 1.749(7) . ?
B6 B10 1.722(7) . ?
B6 B11 1.743(7) . ?
B7 B8 1.750(7) . ?
B7 B12 1.758(6) . ?
B7 B11 1.772(7) . ?
B8 B12 1.765(7) . ?
B8 B9 1.771(6) . ?
B9 B10 1.742(7) . ?
B9 B12 1.752(7) . ?
B10 B11 1.745(7) . ?
B10 B12 1.763(6) . ?
B11 B12 1.744(8) . ?
B33 B37 1.766(5) . ?
B33 B38 1.771(4) . ?
B33 B34 1.779(5) . ?
B34 B39 1.741(5) . ?
B34 B38 1.747(5) . ?
B34 B35 1.746(6) . ?
B35 B40 1.756(6) . ?
B35 B39 1.758(6) . ?
B35 B36 1.763(6) . ?
B36 B40 1.754(6) . ?
B36 B41 1.764(6) . ?
B37 B38 1.773(6) . ?
B37 B42 1.776(6) . ?
B37 B41 1.780(6) . ?
B38 B39 1.759(6) . ?
B38 B42 1.767(6) . ?
B39 B42 1.751(6) . ?
B39 B40 1.769(7) . ?
B40 B41 1.758(7) . ?
B40 B42 1.787(7) . ?
B41 B42 1.763(7) . ?
